data_1507145
loop_
_publ_author_name
'Zhou, Ying'
'Li, Zhan-Xian'
'Zang, Shuang-Quan'
'Zhu, Yan-Yan'
'Zhang, Hong-Yan'
'Hou, Hong-Wei'
'Mak, Thomas C. W.'

_publ_section_title
;
 A Novel Sensitive Turn-on Fluorescent Zn(2+) Chemosensor Based on an Easy
 To Prepare C(3)-Symmetric Schiff-Base Derivative in 100% Aqueous
 Solution.
;
_journal_issue 5
_journal_name_full 'Organic letters'
_journal_page_first 1214
_journal_page_last 1217
_journal_paper_doi 10.1021/ol2034417
_journal_volume 14
_journal_year 2012
_chemical_formula_moiety 'C38 H41 Cl9 N18 O5 Zn6'
_chemical_formula_sum 'C38 H41 Cl9 N18 O5 Zn6'
_chemical_formula_weight 1541.16
_chemical_name_systematic
;

 ?

;
_space_group_IT_number 15
_symmetry_cell_setting monoclinic
_symmetry_space_group_name_Hall '-C 2yc'
_symmetry_space_group_name_H-M 'C 1 2/c 1'
_atom_sites_solution_hydrogens geom
_atom_sites_solution_primary direct
_atom_sites_solution_secondary difmap
_audit_creation_method SHELXL-97
_cell_angle_alpha 90.00
_cell_angle_beta 91.754(3)
_cell_angle_gamma 90.00
_cell_formula_units_Z 4
_cell_length_a 17.5336(6)
_cell_length_b 14.7302(4)
_cell_length_c 22.0893(5)
_cell_measurement_reflns_used 6494
_cell_measurement_temperature 296(2)
_cell_measurement_theta_max 29.2725
_cell_measurement_theta_min 2.9097
_cell_volume 5702.4(3)
_computing_cell_refinement 'Bruker FRAMBO'
_computing_data_collection 'Bruker FRAMBO'
_computing_data_reduction 'Bruker SAINT'
_computing_molecular_graphics 'Bruker SHELXTL'
_computing_publication_material 'Bruker SHELXTL'
_computing_structure_refinement 'SHELXL-97 (Sheldrick, 1997)'
_computing_structure_solution 'SHELXS-97 (Sheldrick, 1990)'
_diffrn_ambient_temperature 296(2)
_diffrn_measured_fraction_theta_full 0.996
_diffrn_measured_fraction_theta_max 0.996
_diffrn_measurement_device_type 'multiwire proportional'
_diffrn_measurement_method 'phi and omega scans'
_diffrn_radiation_monochromator graphite
_diffrn_radiation_source 'fine-focus sealed tube'
_diffrn_radiation_type MoK\a
_diffrn_radiation_wavelength 0.71073
_diffrn_reflns_av_R_equivalents 0.0248
_diffrn_reflns_av_sigmaI/netI 0.0282
_diffrn_reflns_limit_h_max 20
_diffrn_reflns_limit_h_min -20
_diffrn_reflns_limit_k_max 17
_diffrn_reflns_limit_k_min -17
_diffrn_reflns_limit_l_max 26
_diffrn_reflns_limit_l_min -26
_diffrn_reflns_number 14136
_diffrn_reflns_theta_full 25.00
_diffrn_reflns_theta_max 25.00
_diffrn_reflns_theta_min 2.92
_exptl_absorpt_coefficient_mu 2.963
_exptl_absorpt_correction_T_max 0.6029
_exptl_absorpt_correction_T_min 0.5750
_exptl_absorpt_correction_type multi-scan
_exptl_absorpt_process_details 'SADABS(Bruker, 2005)'
_exptl_crystal_colour yellow
_exptl_crystal_density_diffrn 1.795
_exptl_crystal_density_method 'not measured'
_exptl_crystal_description block
_exptl_crystal_F_000 3072
_exptl_crystal_size_max 0.21
_exptl_crystal_size_mid 0.20
_exptl_crystal_size_min 0.19
_refine_diff_density_max 0.915
_refine_diff_density_min -1.180
_refine_diff_density_rms 0.185
_refine_ls_extinction_method none
_refine_ls_goodness_of_fit_ref 1.091
_refine_ls_hydrogen_treatment constr
_refine_ls_matrix_type full
_refine_ls_number_parameters 348
_refine_ls_number_reflns 5009
_refine_ls_number_restraints 12
_refine_ls_restrained_S_all 1.089
_refine_ls_R_factor_all 0.1233
_refine_ls_R_factor_gt 0.1154
_refine_ls_shift/su_max 0.001
_refine_ls_shift/su_mean 0.000
_refine_ls_structure_factor_coef Fsqd
_refine_ls_weighting_details 'calc w=1/[\s^2^(Fo^2^)+(0.0365P)^2^+436.7519P] where P=(Fo^2^+2Fc^2^)/3'
_refine_ls_weighting_scheme calc
_refine_ls_wR_factor_gt 0.2630
_refine_ls_wR_factor_ref 0.2658
_reflns_number_gt 4436
_reflns_number_total 5009
_reflns_threshold_expression >2sigma(I)
_cod_data_source_file ol2034417_si_002.cif
_cod_data_source_block 1
_cod_depositor_comments
;
The following automatic conversions were performed:

'_symmetry_cell_setting' value 'Monoclinic' changed to 'monoclinic'
according to /home/saulius/struct/CIF-dictionaries/cif_core.dic
dictionary named 'cif_core.dic' version 2.4.1 from 2010-06-29.

Automatic conversion script
Id: cif_fix_values 1715 2011-07-08 13:25:40Z adriana 
;
_cod_original_sg_symbol_H-M C2/c
_cod_database_code 1507145

loop_
_symmetry_equiv_pos_as_xyz
'x, y, z'
'-x, y, -z+1/2'
'x+1/2, y+1/2, z'
'-x+1/2, y+1/2, -z+1/2'
'-x, -y, -z'
'x, -y, z-1/2'
'-x+1/2, -y+1/2, -z'
'x+1/2, -y+1/2, z-1/2'

loop_
_atom_site_label
_atom_site_type_symbol
_atom_site_fract_x
_atom_site_fract_y
_atom_site_fract_z
_atom_site_U_iso_or_equiv
_atom_site_adp_type
_atom_site_occupancy
_atom_site_symmetry_multiplicity
_atom_site_calc_flag
_atom_site_refinement_flags
Zn1 Zn 0.51086(10) 0.35342(11) 0.37302(7) 0.0395(4) Uani 1 1 d .
Zn2 Zn 0.54962(11) 0.01838(11) 0.32719(9) 0.0472(5) Uani 1 1 d .
Zn3 Zn 0.67652(10) 0.25970(11) 0.19937(8) 0.0452(5) Uani 1 1 d .
O1W O 0.796(2) 0.229(3) 0.344(2) 0.154(19) Uani 0.50 1 d P
H1WA H 0.7979 0.2755 0.3470 0.230 Uiso 0.50 1 d PR
H1WB H 0.7710 0.2390 0.3759 0.230 Uiso 0.50 1 d PR
H1WC H 0.8199 0.2393 0.3121 0.230 Uiso 0.50 1 d PR
O2W O 0.7783(16) 0.774(3) 0.059(2) 0.30(2) Uani 1 1 d .
H2WA H 0.8219 0.7944 0.0503 0.454 Uiso 1 1 d R
H2WC H 0.7822 0.7184 0.0400 0.454 Uiso 1 1 d R
O3W O 0.707(2) 0.591(4) 0.149(2) 0.40(4) Uani 1 1 d .
H3WA H 0.7432 0.5537 0.1452 0.598 Uiso 1 1 d R
H3WC H 0.6846 0.5878 0.1145 0.598 Uiso 1 1 d R
N1 N 0.5291(7) 0.2193(7) 0.3428(5) 0.039(3) Uani 1 1 d .
N2 N 0.5094(6) 0.1405(8) 0.3676(5) 0.036(3) Uani 1 1 d .
N3 N 0.4648(8) -0.0234(9) 0.3930(6) 0.052(3) Uani 1 1 d .
N4 N 0.5951(6) 0.1271(7) 0.2783(5) 0.036(3) Uani 1 1 d .
N5 N 0.6416(6) 0.1324(8) 0.2299(6) 0.043(3) Uani 1 1 d .
N6 N 0.7274(8) 0.1628(9) 0.1381(7) 0.057(4) Uani 1 1 d .
N7 N 0.6016(7) 0.2853(8) 0.2684(5) 0.039(3) Uani 1 1 d .
N8 N 0.5791(6) 0.3623(8) 0.2956(5) 0.038(3) Uani 1 1 d .
N9 N 0.5226(7) 0.4963(8) 0.3549(5) 0.044(3) Uani 1 1 d .
Cl1 Cl 0.5559(3) 0.3527(3) 0.46988(19) 0.0694(13) Uani 1 1 d .
Cl2 Cl 0.3749(2) 0.3548(3) 0.37762(18) 0.0494(9) Uani 1 1 d .
Cl3 Cl 0.6501(3) -0.0586(5) 0.3679(3) 0.098(2) Uani 1 1 d .
Cl4 Cl 0.5000 -0.0761(4) 0.2500 0.0598(15) Uani 1 2 d S
Cl5 Cl 0.7836(5) 0.3127(6) 0.2477(5) 0.144(3) Uani 1 1 d .
C1 C 0.5755(7) 0.2095(8) 0.2966(6) 0.034(3) Uani 1 1 d .
C2 C 0.4659(8) 0.1338(10) 0.4127(6) 0.041(3) Uani 1 1 d .
H2 H 0.4497 0.1853 0.4329 0.049 Uiso 1 1 calc R
C3 C 0.4421(7) 0.0435(10) 0.4318(7) 0.042(3) Uani 1 1 d .
C4 C 0.4005(8) 0.0258(11) 0.4791(6) 0.045(4) Uani 1 1 d .
H4 H 0.3860 0.0729 0.5043 0.054 Uiso 1 1 calc R
C5 C 0.3795(13) -0.0577(17) 0.4910(11) 0.086(6) Uani 1 1 d U
H5 H 0.3487 -0.0684 0.5238 0.104 Uiso 1 1 calc R
C6 C 0.4013(11) -0.1281(14) 0.4568(10) 0.083(7) Uani 1 1 d .
H6 H 0.3891 -0.1875 0.4668 0.100 Uiso 1 1 calc R
C7 C 0.4436(12) -0.1077(11) 0.4048(9) 0.069(5) Uani 1 1 d .
H7 H 0.4567 -0.1542 0.3786 0.083 Uiso 1 1 calc R
C8 C 0.6699(8) 0.0597(9) 0.2063(7) 0.043(3) Uani 1 1 d .
H8 H 0.6602 0.0022 0.2216 0.052 Uiso 1 1 calc R
C9 C 0.7183(8) 0.0738(10) 0.1537(7) 0.044(4) Uani 1 1 d .
C10 C 0.7513(8) 0.0085(12) 0.1209(6) 0.048(4) Uani 1 1 d .
H10 H 0.7455 -0.0520 0.1318 0.057 Uiso 1 1 calc R
C11 C 0.7944(11) 0.0306(17) 0.0708(10) 0.079(7) Uani 1 1 d .
H11 H 0.8160 -0.0145 0.0474 0.095 Uiso 1 1 calc R
C12 C 0.8036(13) 0.1189(19) 0.0573(9) 0.089(8) Uani 1 1 d .
H12 H 0.8337 0.1363 0.0254 0.107 Uiso 1 1 calc R
C13 C 0.7683(10) 0.1819(13) 0.0912(8) 0.064(5) Uani 1 1 d .
H13 H 0.7734 0.2426 0.0804 0.076 Uiso 1 1 calc R
C14 C 0.5974(8) 0.4414(8) 0.2743(6) 0.036(3) Uani 1 1 d .
H14 H 0.6275 0.4483 0.2407 0.044 Uiso 1 1 calc R
C15 C 0.5670(9) 0.5185(9) 0.3072(6) 0.041(3) Uani 1 1 d .
C16 C 0.5855(9) 0.6068(9) 0.2930(8) 0.052(4) Uani 1 1 d .
H16 H 0.6155 0.6205 0.2602 0.063 Uiso 1 1 calc R
C17 C 0.5577(13) 0.6724(17) 0.3288(11) 0.089(7) Uani 1 1 d U
H17 H 0.5706 0.7324 0.3208 0.107 Uiso 1 1 calc R
C18 C 0.5114(13) 0.6552(12) 0.3768(11) 0.085(7) Uani 1 1 d .
H18 H 0.4924 0.7015 0.4007 0.102 Uiso 1 1 calc R
C19 C 0.4948(12) 0.5634(12) 0.3873(10) 0.078(7) Uani 1 1 d .
H19 H 0.4626 0.5491 0.4186 0.094 Uiso 1 1 calc R

loop_
_atom_site_aniso_label
_atom_site_aniso_U_11
_atom_site_aniso_U_22
_atom_site_aniso_U_33
_atom_site_aniso_U_23
_atom_site_aniso_U_13
_atom_site_aniso_U_12
Zn1 0.0513(10) 0.0331(8) 0.0344(8) -0.0081(7) 0.0080(7) -0.0012(7)
Zn2 0.0515(10) 0.0313(9) 0.0596(12) 0.0084(8) 0.0129(9) 0.0073(8)
Zn3 0.0540(11) 0.0363(9) 0.0463(10) 0.0029(8) 0.0176(8) 0.0021(8)
O1W 0.17(4) 0.13(4) 0.15(4) -0.06(3) -0.05(3) 0.08(3)
O2W 0.13(2) 0.27(4) 0.51(7) -0.13(4) 0.03(3) -0.03(3)
O3W 0.20(4) 0.48(8) 0.51(7) -0.32(6) -0.07(4) 0.12(4)
N1 0.058(7) 0.028(6) 0.030(6) -0.002(5) 0.009(5) 0.006(5)
N2 0.029(5) 0.050(7) 0.028(6) 0.002(5) -0.006(4) 0.001(5)
N3 0.062(8) 0.047(8) 0.047(8) 0.016(6) 0.011(6) 0.005(6)
N4 0.045(6) 0.032(6) 0.031(6) 0.002(5) 0.003(5) -0.003(5)
N5 0.036(6) 0.041(7) 0.053(7) 0.007(6) 0.003(5) 0.006(5)
N6 0.058(8) 0.043(8) 0.071(10) 0.004(7) 0.004(7) 0.008(6)
N7 0.050(7) 0.031(6) 0.037(6) -0.005(5) 0.011(5) -0.004(5)
N8 0.042(6) 0.034(6) 0.036(6) 0.007(5) -0.007(5) 0.002(5)
N9 0.063(8) 0.042(7) 0.028(6) -0.011(5) 0.017(6) -0.008(6)
Cl1 0.108(4) 0.056(3) 0.044(2) -0.0070(19) -0.010(2) -0.004(3)
Cl2 0.048(2) 0.046(2) 0.055(2) -0.0140(17) 0.0122(17) -0.0030(17)
Cl3 0.081(4) 0.113(5) 0.101(4) 0.039(4) 0.019(3) 0.045(3)
Cl4 0.071(4) 0.028(3) 0.080(4) 0.000 -0.003(3) 0.000
Cl5 0.111(6) 0.116(6) 0.209(10) -0.046(6) 0.046(6) -0.030(5)
C1 0.030(7) 0.023(6) 0.050(8) 0.006(6) 0.002(6) -0.005(5)
C2 0.051(8) 0.037(8) 0.036(7) 0.011(6) 0.002(6) 0.004(7)
C3 0.028(7) 0.047(8) 0.052(9) 0.008(7) -0.012(6) 0.004(6)
C4 0.046(8) 0.057(9) 0.032(7) 0.025(7) -0.020(6) -0.001(7)
C5 0.086(7) 0.087(7) 0.086(7) 0.001(2) 0.003(2) 0.000(2)
C6 0.073(13) 0.067(13) 0.110(17) 0.059(13) -0.005(12) -0.023(10)
C7 0.100(15) 0.029(8) 0.079(13) 0.020(8) 0.012(11) 0.011(9)
C8 0.040(8) 0.028(7) 0.061(10) -0.015(7) 0.001(7) 0.008(6)
C9 0.039(8) 0.038(8) 0.055(9) -0.022(7) -0.016(7) 0.014(6)
C10 0.049(9) 0.063(10) 0.031(7) -0.016(7) 0.004(6) 0.020(8)
C11 0.051(11) 0.106(18) 0.079(14) -0.040(13) -0.012(10) 0.024(11)
C12 0.089(15) 0.14(2) 0.044(10) 0.001(12) 0.029(10) 0.044(15)
C13 0.069(12) 0.059(11) 0.065(11) 0.015(9) 0.026(9) 0.003(9)
C14 0.051(8) 0.025(7) 0.034(7) -0.001(5) 0.003(6) -0.002(6)
C15 0.065(10) 0.026(7) 0.031(7) 0.012(6) 0.005(7) 0.000(6)
C16 0.063(10) 0.016(6) 0.078(11) -0.003(7) 0.007(9) -0.002(6)
C17 0.090(7) 0.089(7) 0.090(7) 0.000(2) 0.004(2) 0.000(2)
C18 0.108(17) 0.033(9) 0.117(18) -0.014(10) 0.047(14) 0.003(10)
C19 0.087(14) 0.041(10) 0.110(17) -0.015(10) 0.055(13) 0.001(9)

loop_
_atom_type_symbol
_atom_type_description
_atom_type_scat_dispersion_real
_atom_type_scat_dispersion_imag
_atom_type_scat_source
C C 0.0033 0.0016 'International Tables Vol C Tables 4.2.6.8 and 6.1.1.4'
H H 0.0000 0.0000 'International Tables Vol C Tables 4.2.6.8 and 6.1.1.4'
N N 0.0061 0.0033 'International Tables Vol C Tables 4.2.6.8 and 6.1.1.4'
O O 0.0106 0.0060 'International Tables Vol C Tables 4.2.6.8 and 6.1.1.4'
Cl Cl 0.1484 0.1585 'International Tables Vol C Tables 4.2.6.8 and 6.1.1.4'
Zn Zn 0.2839 1.4301 'International Tables Vol C Tables 4.2.6.8 and 6.1.1.4'

loop_
_geom_angle_atom_site_label_1
_geom_angle_atom_site_label_2
_geom_angle_atom_site_label_3
_geom_angle
_geom_angle_site_symmetry_1
_geom_angle_site_symmetry_3
N1 Zn1 N8 73.0(4) . .
N1 Zn1 N9 147.0(4) . .
N8 Zn1 N9 74.3(4) . .
N1 Zn1 Cl1 104.0(3) . .
N8 Zn1 Cl1 125.1(3) . .
N9 Zn1 Cl1 98.6(3) . .
N1 Zn1 Cl2 100.5(4) . .
N8 Zn1 Cl2 128.5(3) . .
N9 Zn1 Cl2 95.8(4) . .
Cl1 Zn1 Cl2 106.27(18) . .
N4 Zn2 N2 73.1(4) . .
N4 Zn2 N3 145.9(5) . .
N2 Zn2 N3 73.8(5) . .
N4 Zn2 Cl3 106.5(4) . .
N2 Zn2 Cl3 121.3(3) . .
N3 Zn2 Cl3 97.6(4) . .
N4 Zn2 Cl4 102.5(3) . .
N2 Zn2 Cl4 133.0(3) . .
N3 Zn2 Cl4 94.1(4) . .
Cl3 Zn2 Cl4 105.0(2) . .
N7 Zn3 N5 74.2(5) . .
N7 Zn3 N6 148.9(5) . .
N5 Zn3 N6 75.1(5) . .
N7 Zn3 Cl5 97.2(4) . .
N5 Zn3 Cl5 113.8(4) . .
N6 Zn3 Cl5 99.7(4) . .
N7 Zn3 Cl2 100.6(4) . 2_655
N5 Zn3 Cl2 130.9(4) . 2_655
N6 Zn3 Cl2 95.5(4) . 2_655
Cl5 Zn3 Cl2 115.3(3) . 2_655
H1WA O1W H1WB 76.9 . .
H1WA O1W H1WC 82.1 . .
H1WB O1W H1WC 158.7 . .
H2WA O2W H2WC 97.5 . .
H3WA O3W H3WC 101.0 . .
C1 N1 N2 113.1(11) . .
C1 N1 Zn1 116.5(9) . .
N2 N1 Zn1 129.8(8) . .
C2 N2 N1 123.8(12) . .
C2 N2 Zn2 118.2(10) . .
N1 N2 Zn2 117.9(8) . .
C7 N3 C3 117.5(14) . .
C7 N3 Zn2 126.3(12) . .
C3 N3 Zn2 115.3(10) . .
C1 N4 N5 110.6(11) . .
C1 N4 Zn2 115.7(8) . .
N5 N4 Zn2 133.7(9) . .
C8 N5 N4 120.8(12) . .
C8 N5 Zn3 119.5(10) . .
N4 N5 Zn3 119.4(9) . .
C13 N6 C9 118.5(15) . .
C13 N6 Zn3 126.6(12) . .
C9 N6 Zn3 114.8(11) . .
N8 N7 C1 112.2(11) . .
N8 N7 Zn3 132.9(9) . .
C1 N7 Zn3 114.5(9) . .
C14 N8 N7 120.8(11) . .
C14 N8 Zn1 120.0(9) . .
N7 N8 Zn1 119.2(8) . .
C19 N9 C15 117.7(14) . .
C19 N9 Zn1 126.3(11) . .
C15 N9 Zn1 115.9(9) . .
Zn3 Cl2 Zn1 108.92(15) 2_655 .
Zn2 Cl4 Zn2 107.3(2) . 2_655
N4 C1 N1 120.2(11) . .
N4 C1 N7 121.0(12) . .
N1 C1 N7 118.8(12) . .
N2 C2 C3 118.6(14) . .
N2 C2 H2 120.7 . .
C3 C2 H2 120.7 . .
C4 C3 N3 122.1(15) . .
C4 C3 C2 125.4(15) . .
N3 C3 C2 112.5(13) . .
C5 C4 C3 120.6(19) . .
C5 C4 H4 119.7 . .
C3 C4 H4 119.7 . .
C4 C5 C6 122(2) . .
C4 C5 H5 119.2 . .
C6 C5 H5 119.2 . .
C5 C6 C7 117.1(18) . .
C5 C6 H6 121.4 . .
C7 C6 H6 121.4 . .
N3 C7 C6 121.0(18) . .
N3 C7 H7 119.5 . .
C6 C7 H7 119.5 . .
N5 C8 C9 115.9(13) . .
N5 C8 H8 122.0 . .
C9 C8 H8 122.0 . .
C10 C9 N6 119.7(16) . .
C10 C9 C8 126.2(15) . .
N6 C9 C8 114.0(12) . .
C9 C10 C11 120.7(18) . .
C9 C10 H10 119.6 . .
C11 C10 H10 119.6 . .
C12 C11 C10 118.2(18) . .
C12 C11 H11 120.9 . .
C10 C11 H11 120.9 . .
C11 C12 C13 118.7(19) . .
C11 C12 H12 120.6 . .
C13 C12 H12 120.6 . .
N6 C13 C12 124.1(19) . .
N6 C13 H13 117.9 . .
C12 C13 H13 117.9 . .
N8 C14 C15 114.7(12) . .
N8 C14 H14 122.6 . .
C15 C14 H14 122.6 . .
N9 C15 C16 122.9(14) . .
N9 C15 C14 115.1(11) . .
C16 C15 C14 121.9(13) . .
C17 C16 C15 116.8(18) . .
C17 C16 H16 121.6 . .
C15 C16 H16 121.6 . .
C16 C17 C18 123(2) . .
C16 C17 H17 118.3 . .
C18 C17 H17 118.3 . .
C17 C18 C19 115.7(18) . .
C17 C18 H18 122.2 . .
C19 C18 H18 122.2 . .
N9 C19 C18 123.4(17) . .
N9 C19 H19 118.3 . .
C18 C19 H19 118.3 . .

loop_
_geom_bond_atom_site_label_1
_geom_bond_atom_site_label_2
_geom_bond_distance
_geom_bond_site_symmetry_2
Zn1 N1 2.113(11) .
Zn1 N8 2.120(12) .
Zn1 N9 2.153(12) .
Zn1 Cl1 2.258(5) .
Zn1 Cl2 2.389(4) .
Zn2 N4 2.103(11) .
Zn2 N2 2.138(12) .
Zn2 N3 2.199(13) .
Zn2 Cl3 2.259(5) .
Zn2 Cl4 2.347(4) .
Zn3 N7 2.078(11) .
Zn3 N5 2.090(12) .
Zn3 N6 2.177(14) .
Zn3 Cl5 2.270(9) .
Zn3 Cl2 2.361(4) 2_655
O1W H1WA 0.6960 .
O1W H1WB 0.8502 .
O1W H1WC 0.8496 .
O2W H2WA 0.8500 .
O2W H2WC 0.9243 .
O3W H3WA 0.8500 .
O3W H3WC 0.8502 .
N1 C1 1.331(17) .
N1 N2 1.333(15) .
N2 C2 1.276(17) .
N3 C7 1.32(2) .
N3 C3 1.37(2) .
N4 C1 1.329(17) .
N4 N5 1.366(15) .
N5 C8 1.296(17) .
N6 C13 1.31(2) .
N6 C9 1.37(2) .
N7 N8 1.349(15) .
N7 C1 1.365(16) .
N8 C14 1.301(17) .
N9 C19 1.323(19) .
N9 C15 1.368(17) .
Cl2 Zn3 2.361(4) 2_655
Cl4 Zn2 2.347(4) 2_655
C2 C3 1.46(2) .
C2 H2 0.9300 .
C3 C4 1.32(2) .
C4 C5 1.31(3) .
C4 H4 0.9300 .
C5 C6 1.34(3) .
C5 H5 0.9300 .
C6 C7 1.42(3) .
C6 H6 0.9300 .
C7 H7 0.9300 .
C8 C9 1.47(2) .
C8 H8 0.9300 .
C9 C10 1.345(19) .
C10 C11 1.40(3) .
C10 H10 0.9300 .
C11 C12 1.35(3) .
C11 H11 0.9300 .
C12 C13 1.35(3) .
C12 H12 0.9300 .
C13 H13 0.9300 .
C14 C15 1.458(19) .
C14 H14 0.9300 .
C15 C16 1.380(19) .
C16 C17 1.35(3) .
C16 H16 0.9300 .
C17 C18 1.38(3) .
C17 H17 0.9300 .
C18 C19 1.40(2) .
C18 H18 0.9300 .
C19 H19 0.9300 .

loop_
_geom_torsion_atom_site_label_1
_geom_torsion_atom_site_label_2
_geom_torsion_atom_site_label_3
_geom_torsion_atom_site_label_4
_geom_torsion
_geom_torsion_site_symmetry_1
_geom_torsion_site_symmetry_4
N8 Zn1 N1 C1 4.4(10) . .
N9 Zn1 N1 C1 13.4(15) . .
Cl1 Zn1 N1 C1 -118.5(10) . .
Cl2 Zn1 N1 C1 131.7(10) . .
N8 Zn1 N1 N2 174.7(13) . .
N9 Zn1 N1 N2 -176.4(10) . .
Cl1 Zn1 N1 N2 51.8(12) . .
Cl2 Zn1 N1 N2 -58.1(12) . .
C1 N1 N2 C2 179.4(13) . .
Zn1 N1 N2 C2 8.9(19) . .
C1 N1 N2 Zn2 -2.9(15) . .
Zn1 N1 N2 Zn2 -173.4(6) . .
N4 Zn2 N2 C2 179.7(11) . .
N3 Zn2 N2 C2 8.1(10) . .
Cl3 Zn2 N2 C2 -81.0(10) . .
Cl4 Zn2 N2 C2 88.3(10) . .
N4 Zn2 N2 N1 2.0(9) . .
N3 Zn2 N2 N1 -169.7(10) . .
Cl3 Zn2 N2 N1 101.3(9) . .
Cl4 Zn2 N2 N1 -89.4(9) . .
N4 Zn2 N3 C7 165.7(14) . .
N2 Zn2 N3 C7 -179.9(16) . .
Cl3 Zn2 N3 C7 -59.4(16) . .
Cl4 Zn2 N3 C7 46.3(16) . .
N4 Zn2 N3 C3 -25.8(16) . .
N2 Zn2 N3 C3 -11.4(10) . .
Cl3 Zn2 N3 C3 109.1(10) . .
Cl4 Zn2 N3 C3 -145.2(10) . .
N2 Zn2 N4 C1 -0.6(9) . .
N3 Zn2 N4 C1 13.8(15) . .
Cl3 Zn2 N4 C1 -119.1(9) . .
Cl4 Zn2 N4 C1 130.9(9) . .
N2 Zn2 N4 N5 179.8(13) . .
N3 Zn2 N4 N5 -165.8(11) . .
Cl3 Zn2 N4 N5 61.3(12) . .
Cl4 Zn2 N4 N5 -48.7(12) . .
C1 N4 N5 C8 177.3(13) . .
Zn2 N4 N5 C8 -3(2) . .
C1 N4 N5 Zn3 3.6(14) . .
Zn2 N4 N5 Zn3 -176.8(6) . .
N7 Zn3 N5 C8 -177.7(12) . .
N6 Zn3 N5 C8 7.5(11) . .
Cl5 Zn3 N5 C8 -86.7(12) . .
Cl2 Zn3 N5 C8 91.8(11) 2_655 .
N7 Zn3 N5 N4 -4.0(9) . .
N6 Zn3 N5 N4 -178.7(11) . .
Cl5 Zn3 N5 N4 87.1(10) . .
Cl2 Zn3 N5 N4 -94.5(10) 2_655 .
N7 Zn3 N6 C13 167.8(14) . .
N5 Zn3 N6 C13 177.6(17) . .
Cl5 Zn3 N6 C13 -70.2(16) . .
Cl2 Zn3 N6 C13 46.7(16) 2_655 .
N7 Zn3 N6 C9 -16.3(18) . .
N5 Zn3 N6 C9 -6.5(11) . .
Cl5 Zn3 N6 C9 105.7(11) . .
Cl2 Zn3 N6 C9 -137.5(11) 2_655 .
N5 Zn3 N7 N8 175.3(13) . .
N6 Zn3 N7 N8 -174.9(11) . .
Cl5 Zn3 N7 N8 62.5(13) . .
Cl2 Zn3 N7 N8 -55.0(12) 2_655 .
N5 Zn3 N7 C1 3.4(9) . .
N6 Zn3 N7 C1 13.2(16) . .
Cl5 Zn3 N7 C1 -109.3(10) . .
Cl2 Zn3 N7 C1 133.2(9) 2_655 .
C1 N7 N8 C14 -178.7(13) . .
Zn3 N7 N8 C14 9.3(19) . .
C1 N7 N8 Zn1 -0.1(14) . .
Zn3 N7 N8 Zn1 -172.1(7) . .
N1 Zn1 N8 C14 176.3(11) . .
N9 Zn1 N8 C14 1.3(10) . .
Cl1 Zn1 N8 C14 -88.2(10) . .
Cl2 Zn1 N8 C14 86.2(11) . .
N1 Zn1 N8 N7 -2.3(9) . .
N9 Zn1 N8 N7 -177.3(10) . .
Cl1 Zn1 N8 N7 93.2(10) . .
Cl2 Zn1 N8 N7 -92.4(9) . .
N1 Zn1 N9 C19 173.4(15) . .
N8 Zn1 N9 C19 -177.8(17) . .
Cl1 Zn1 N9 C19 -53.6(17) . .
Cl2 Zn1 N9 C19 53.9(17) . .
N1 Zn1 N9 C15 -10.8(16) . .
N8 Zn1 N9 C15 -1.9(10) . .
Cl1 Zn1 N9 C15 122.2(11) . .
Cl2 Zn1 N9 C15 -130.3(11) . .
N1 Zn1 Cl2 Zn3 -32.7(3) . 2_655
N8 Zn1 Cl2 Zn3 44.0(4) . 2_655
N9 Zn1 Cl2 Zn3 118.5(3) . 2_655
Cl1 Zn1 Cl2 Zn3 -140.80(18) . 2_655
N4 Zn2 Cl4 Zn2 -36.3(3) . 2_655
N2 Zn2 Cl4 Zn2 42.0(4) . 2_655
N3 Zn2 Cl4 Zn2 113.6(3) . 2_655
Cl3 Zn2 Cl4 Zn2 -147.41(18) . 2_655
N5 N4 C1 N1 179.0(12) . .
Zn2 N4 C1 N1 -0.7(17) . .
N5 N4 C1 N7 -0.4(18) . .
Zn2 N4 C1 N7 179.9(10) . .
N2 N1 C1 N4 2.4(18) . .
Zn1 N1 C1 N4 174.3(10) . .
N2 N1 C1 N7 -178.2(12) . .
Zn1 N1 C1 N7 -6.3(17) . .
N8 N7 C1 N4 -176.4(12) . .
Zn3 N7 C1 N4 -2.8(17) . .
N8 N7 C1 N1 4.2(18) . .
Zn3 N7 C1 N1 177.8(10) . .
N1 N2 C2 C3 173.8(12) . .
Zn2 N2 C2 C3 -3.8(17) . .
C7 N3 C3 C4 0(2) . .
Zn2 N3 C3 C4 -169.8(10) . .
C7 N3 C3 C2 -177.4(15) . .
Zn2 N3 C3 C2 13.0(15) . .
N2 C2 C3 C4 176.6(13) . .
N2 C2 C3 N3 -6.4(19) . .
N3 C3 C4 C5 0(2) . .
C2 C3 C4 C5 177.1(16) . .
C3 C4 C5 C6 2(3) . .
C4 C5 C6 C7 -4(3) . .
C3 N3 C7 C6 -2(3) . .
Zn2 N3 C7 C6 166.2(14) . .
C5 C6 C7 N3 4(3) . .
N4 N5 C8 C9 179.1(12) . .
Zn3 N5 C8 C9 -7.2(17) . .
C13 N6 C9 C10 0(2) . .
Zn3 N6 C9 C10 -176.1(11) . .
C13 N6 C9 C8 -178.7(15) . .
Zn3 N6 C9 C8 5.1(16) . .
N5 C8 C9 C10 -177.7(14) . .
N5 C8 C9 N6 1.1(19) . .
N6 C9 C10 C11 -1(2) . .
C8 C9 C10 C11 178.1(15) . .
C9 C10 C11 C12 2(3) . .
C10 C11 C12 C13 -3(3) . .
C9 N6 C13 C12 -1(3) . .
Zn3 N6 C13 C12 174.6(16) . .
C11 C12 C13 N6 3(3) . .
N7 N8 C14 C15 178.0(12) . .
Zn1 N8 C14 C15 -0.5(16) . .
C19 N9 C15 C16 2(3) . .
Zn1 N9 C15 C16 -174.3(13) . .
C19 N9 C15 C14 178.5(16) . .
Zn1 N9 C15 C14 2.3(17) . .
N8 C14 C15 N9 -1.2(19) . .
N8 C14 C15 C16 175.4(14) . .
N9 C15 C16 C17 0(3) . .
C14 C15 C16 C17 -176.0(17) . .
C15 C16 C17 C18 -2(3) . .
C16 C17 C18 C19 1(4) . .
C15 N9 C19 C18 -3(3) . .
Zn1 N9 C19 C18 172.8(18) . .
C17 C18 C19 N9 2(4) . .
